data_7121107
loop_
_publ_author_name
'Yang, Yuan'
'Song, Ren-Jie'
'Li, Yang'
'Ouyang, Xuan-Hui'
'Li, Jin-Heng'
'He, De-Liang'

_publ_section_title
;
 Oxidative radical divergent Si-incorporation: facile access to
 Si-containing heterocycles.
;
_journal_issue 12
_journal_name_full 'Chemical communications (Cambridge, England)'
_journal_page_first 1441
_journal_page_last 1444
_journal_paper_doi 10.1039/c7cc08964c
_journal_volume 54
_journal_year 2018
_chemical_formula_moiety 'C30 H37 N O Si3'
_chemical_formula_sum 'C30 H37 N O Si3'
_chemical_formula_weight 511.88
_space_group_IT_number 2
_space_group_name_Hall '-P 1'
_space_group_name_H-M_alt 'P -1'
_symmetry_cell_setting triclinic
_symmetry_space_group_name_Hall '-P 1'
_symmetry_space_group_name_H-M 'P -1'
_atom_sites_solution_hydrogens geom
_atom_sites_solution_primary direct
_atom_sites_solution_secondary difmap
_audit_creation_method SHELXL-97
_audit_update_record
;
2017-08-21 deposited with the CCDC.
2018-01-05 downloaded from the CCDC.
;
_cell_angle_alpha 109.3200(10)
_cell_angle_beta 90.0710(10)
_cell_angle_gamma 92.8340(10)
_cell_formula_units_Z 2
_cell_length_a 10.4692(7)
_cell_length_b 11.8609(8)
_cell_length_c 12.6888(9)
_cell_measurement_reflns_used 9843
_cell_measurement_temperature 296(2)
_cell_measurement_theta_max 27.48
_cell_measurement_theta_min 2.60
_cell_volume 1484.81(18)
_computing_cell_refinement 'Bruker SAINT'
_computing_data_collection 'Bruker APEX2'
_computing_data_reduction 'Bruker SAINT'
_computing_molecular_graphics 'Bruker SHELXTL'
_computing_publication_material 'Bruker SHELXTL'
_computing_structure_refinement 'SHELXL-97 (Sheldrick, 2008)'
_computing_structure_solution 'SHELXS-97 (Sheldrick, 2008)'
_diffrn_ambient_temperature 296(2)
_diffrn_measured_fraction_theta_full 0.988
_diffrn_measured_fraction_theta_max 0.988
_diffrn_measurement_device_type 'Bruker APEX-II CCD'
_diffrn_measurement_method '\f and \w scans'
_diffrn_radiation_monochromator graphite
_diffrn_radiation_source 'fine-focus sealed tube'
_diffrn_radiation_type MoK\a
_diffrn_radiation_wavelength 0.71073
_diffrn_reflns_av_R_equivalents 0.0145
_diffrn_reflns_av_sigmaI/netI 0.0166
_diffrn_reflns_limit_h_max 13
_diffrn_reflns_limit_h_min -13
_diffrn_reflns_limit_k_max 15
_diffrn_reflns_limit_k_min -15
_diffrn_reflns_limit_l_max 16
_diffrn_reflns_limit_l_min -16
_diffrn_reflns_number 18340
_diffrn_reflns_theta_full 27.49
_diffrn_reflns_theta_max 27.49
_diffrn_reflns_theta_min 2.56
_exptl_absorpt_coefficient_mu 0.182
_exptl_absorpt_correction_T_max 0.9645
_exptl_absorpt_correction_T_min 0.9594
_exptl_absorpt_correction_type multi-scan
_exptl_absorpt_process_details SADDAB
_exptl_crystal_colour COLORLESS
_exptl_crystal_density_diffrn 1.145
_exptl_crystal_density_meas 1.145
_exptl_crystal_density_method 'not measured'
_exptl_crystal_description LUMP
_exptl_crystal_F_000 548
_exptl_crystal_recrystallization_method 'Re-crystallisation from solvent:  n-hexane and dichloromethane'
_exptl_crystal_size_max 0.23
_exptl_crystal_size_mid 0.21
_exptl_crystal_size_min 0.20
_refine_diff_density_max 0.527
_refine_diff_density_min -0.694
_refine_diff_density_rms 0.042
_refine_ls_extinction_method none
_refine_ls_goodness_of_fit_ref 1.039
_refine_ls_hydrogen_treatment constr
_refine_ls_matrix_type full
_refine_ls_number_parameters 323
_refine_ls_number_reflns 6738
_refine_ls_number_restraints 24
_refine_ls_restrained_S_all 1.094
_refine_ls_R_factor_all 0.0501
_refine_ls_R_factor_gt 0.0424
_refine_ls_shift/su_max 0.002
_refine_ls_shift/su_mean 0.000
_refine_ls_structure_factor_coef Fsqd
_refine_ls_weighting_details 'calc w=1/[\s^2^(Fo^2^)+(0.0581P)^2^+0.5039P] where P=(Fo^2^+2Fc^2^)/3'
_refine_ls_weighting_scheme calc
_refine_ls_wR_factor_gt 0.1141
_refine_ls_wR_factor_ref 0.1212
_reflns_number_gt 5710
_reflns_number_total 6738
_reflns_threshold_expression >2sigma(I)
_cod_data_source_file c7cc08964c2.cif
_cod_data_source_block ljh047_0m
_cod_depositor_comments
;
The following automatic conversions were performed:

'_symmetry_cell_setting' value 'Triclinic' changed to 'triclinic'
according to
/home/data/users/saulius/crontab/automatic-downloads/rss-feeds/RSC/lib/dictionaries/cif_core.dic
dictionary named 'cif_core.dic' version 2.4.2 from 2011-04-26.

'_exptl_absorpt_correction_type' value 'MULTI-SCAN' changed to
'multi-scan' according to
/home/data/users/saulius/crontab/automatic-downloads/rss-feeds/RSC/lib/dictionaries/cif_core.dic
dictionary named 'cif_core.dic' version 2.4.2 from 2011-04-26.

'_refine_ls_hydrogen_treatment' value 'CONSTR' changed to 'constr'
according to
/home/data/users/saulius/crontab/automatic-downloads/rss-feeds/RSC/lib/dictionaries/cif_core.dic
dictionary named 'cif_core.dic' version 2.4.2 from 2011-04-26.

Automatic conversion script
Id: cif_fix_values 4973 2017-02-22 13:04:09Z antanas 

 Adding full bibliography for 7121106--7121108.cif.
;
_cod_original_sg_symbol_H-M P-1
_cod_database_code 7121107

loop_
_symmetry_equiv_pos_as_xyz
'x, y, z'
'-x, -y, -z'

loop_
_atom_site_label
_atom_site_type_symbol
_atom_site_fract_x
_atom_site_fract_y
_atom_site_fract_z
_atom_site_U_iso_or_equiv
_atom_site_adp_type
_atom_site_occupancy
_atom_site_symmetry_multiplicity
_atom_site_calc_flag
_atom_site_refinement_flags
Si1 Si 0.29509(4) 0.26478(4) 0.32849(4) 0.03716(12) Uani 1 1 d .
O1 O 0.31881(13) 0.59411(12) 0.21263(12) 0.0576(3) Uani 1 1 d .
C1 C 0.22441(16) 0.52576(14) 0.19757(13) 0.0406(3) Uani 1 1 d .
N1 N 0.10525(14) 0.56240(12) 0.18394(12) 0.0432(3) Uani 1 1 d .
C2 C 0.23615(14) 0.39480(14) 0.19168(12) 0.0361(3) Uani 1 1 d .
Si2 Si 0.38071(7) 0.07904(5) 0.23513(5) 0.06461(18) Uani 1 1 d U
Si3 Si 0.33138(5) 0.31763(4) 0.52252(4) 0.04398(13) Uani 1 1 d .
C3 C 0.34665(16) 0.38826(16) 0.27101(14) 0.0430(4) Uani 1 1 d .
H3A H 0.3600 0.4639 0.3311 0.052 Uiso 1 1 calc R
H3B H 0.4256 0.3698 0.2304 0.052 Uiso 1 1 calc R
C4 C 0.12276(15) 0.27985(14) 0.29606(13) 0.0367(3) Uani 1 1 d .
C5 C 0.11202(14) 0.34673(13) 0.22898(12) 0.0353(3) Uani 1 1 d .
C6 C -0.00616(15) 0.37718(14) 0.18378(13) 0.0380(3) Uani 1 1 d .
C7 C -0.11637(17) 0.30163(17) 0.15831(15) 0.0473(4) Uani 1 1 d .
H7 H -0.1173 0.2294 0.1723 0.057 Uiso 1 1 calc R
C8 C -0.22466(18) 0.3317(2) 0.11257(16) 0.0553(5) Uani 1 1 d .
H8 H -0.2973 0.2801 0.0958 0.066 Uiso 1 1 calc R
C9 C -0.22337(19) 0.4386(2) 0.09230(17) 0.0580(5) Uani 1 1 d .
H9 H -0.2961 0.4597 0.0626 0.070 Uiso 1 1 calc R
C10 C -0.11588(18) 0.51483(18) 0.11537(16) 0.0515(4) Uani 1 1 d .
H10 H -0.1164 0.5867 0.1010 0.062 Uiso 1 1 calc R
C11 C -0.00590(16) 0.48477(15) 0.16033(13) 0.0397(3) Uani 1 1 d .
C12 C 0.0953(2) 0.68658(17) 0.1877(2) 0.0615(5) Uani 1 1 d .
H12A H 0.1732 0.7318 0.2183 0.092 Uiso 1 1 calc R
H12B H 0.0251 0.7210 0.2339 0.092 Uiso 1 1 calc R
H12C H 0.0811 0.6883 0.1135 0.092 Uiso 1 1 calc R
C13 C 0.26727(16) 0.32434(15) 0.06946(13) 0.0419(4) Uani 1 1 d .
C14 C 0.3784(2) 0.3563(2) 0.02281(17) 0.0569(5) Uani 1 1 d .
H14 H 0.4314 0.4205 0.0654 0.068 Uiso 1 1 calc R
C15 C 0.4108(3) 0.2936(2) -0.0862(2) 0.0739(7) Uani 1 1 d .
H15 H 0.4849 0.3160 -0.1162 0.089 Uiso 1 1 calc R
C16 C 0.3338(3) 0.1992(2) -0.14958(19) 0.0772(7) Uani 1 1 d .
H16 H 0.3557 0.1571 -0.2225 0.093 Uiso 1 1 calc R
C17 C 0.2243(3) 0.1665(2) -0.10568(18) 0.0711(6) Uani 1 1 d .
H17 H 0.1721 0.1021 -0.1492 0.085 Uiso 1 1 calc R
C18 C 0.1904(2) 0.22881(17) 0.00371(15) 0.0535(4) Uani 1 1 d .
H18 H 0.1156 0.2060 0.0325 0.064 Uiso 1 1 calc R
C19 C 0.2998(5) -0.0036(3) 0.0995(3) 0.162(2) Uani 1 1 d U
H19A H 0.3162 0.0388 0.0478 0.243 Uiso 1 1 calc R
H19B H 0.2094 -0.0102 0.1102 0.243 Uiso 1 1 calc R
H19C H 0.3320 -0.0821 0.0702 0.243 Uiso 1 1 calc R
C20 C 0.5533(4) 0.1143(3) 0.2152(4) 0.1510(19) Uani 1 1 d U
H20A H 0.5872 0.1749 0.2813 0.226 Uiso 1 1 calc R
H20B H 0.5613 0.1426 0.1527 0.226 Uiso 1 1 calc R
H20C H 0.6002 0.0434 0.2013 0.226 Uiso 1 1 calc R
C21 C 0.3679(3) -0.0213(2) 0.3206(2) 0.0825(7) Uani 1 1 d U
H21A H 0.3926 -0.0997 0.2769 0.124 Uiso 1 1 calc R
H21B H 0.2813 -0.0260 0.3440 0.124 Uiso 1 1 calc R
H21C H 0.4234 0.0100 0.3851 0.124 Uiso 1 1 calc R
C22 C 0.4929(2) 0.2747(2) 0.5520(2) 0.0728(6) Uani 1 1 d .
H22A H 0.5110 0.3065 0.6309 0.109 Uiso 1 1 calc R
H22B H 0.5560 0.3064 0.5130 0.109 Uiso 1 1 calc R
H22C H 0.4950 0.1891 0.5274 0.109 Uiso 1 1 calc R
C23 C 0.2099(3) 0.2396(3) 0.5854(2) 0.0879(9) Uani 1 1 d .
H23A H 0.2106 0.1549 0.5479 0.132 Uiso 1 1 calc R
H23B H 0.1266 0.2666 0.5774 0.132 Uiso 1 1 calc R
H23C H 0.2299 0.2573 0.6632 0.132 Uiso 1 1 calc R
C24 C 0.3226(3) 0.4826(2) 0.5892(2) 0.0837(8) Uani 1 1 d .
H24A H 0.3379 0.5040 0.6681 0.126 Uiso 1 1 calc R
H24B H 0.2391 0.5058 0.5758 0.126 Uiso 1 1 calc R
H24C H 0.3860 0.5228 0.5579 0.126 Uiso 1 1 calc R
C25 C 0.01681(15) 0.23173(16) 0.34935(14) 0.0440(4) Uani 1 1 d .
C26 C 0.0028(2) 0.1100(2) 0.3329(2) 0.0658(6) Uani 1 1 d .
H26 H 0.0552 0.0574 0.2830 0.079 Uiso 1 1 calc R
C27 C -0.0889(3) 0.0666(3) 0.3906(3) 0.0938(9) Uani 1 1 d .
H27 H -0.0989 -0.0152 0.3780 0.113 Uiso 1 1 calc R
C28 C -0.1648(3) 0.1434(4) 0.4660(3) 0.1011(11) Uani 1 1 d .
H28 H -0.2255 0.1139 0.5050 0.121 Uiso 1 1 calc R
C29 C -0.1513(2) 0.2638(3) 0.4839(2) 0.0875(8) Uani 1 1 d .
H29 H -0.2026 0.3160 0.5355 0.105 Uiso 1 1 calc R
C30 C -0.06117(19) 0.3082(2) 0.42521(18) 0.0617(5) Uani 1 1 d .
H30 H -0.0533 0.3900 0.4371 0.074 Uiso 1 1 calc R

loop_
_atom_site_aniso_label
_atom_site_aniso_U_11
_atom_site_aniso_U_22
_atom_site_aniso_U_33
_atom_site_aniso_U_23
_atom_site_aniso_U_13
_atom_site_aniso_U_12
Si1 0.0391(2) 0.0424(2) 0.0355(2) 0.02028(18) 0.00185(16) 0.00308(17)
O1 0.0558(8) 0.0505(7) 0.0727(9) 0.0312(7) -0.0058(6) -0.0143(6)
C1 0.0498(9) 0.0409(8) 0.0348(8) 0.0183(6) 0.0010(6) -0.0039(7)
N1 0.0514(8) 0.0361(7) 0.0469(8) 0.0200(6) 0.0023(6) 0.0022(6)
C2 0.0384(8) 0.0403(8) 0.0339(7) 0.0189(6) -0.0005(6) -0.0022(6)
Si2 0.0906(5) 0.0518(3) 0.0591(3) 0.0259(3) 0.0272(3) 0.0236(3)
Si3 0.0468(3) 0.0531(3) 0.0384(2) 0.0239(2) -0.00119(18) 0.0014(2)
C3 0.0397(8) 0.0540(10) 0.0426(9) 0.0270(7) -0.0045(6) -0.0062(7)
C4 0.0390(8) 0.0375(8) 0.0370(8) 0.0173(6) -0.0012(6) -0.0027(6)
C5 0.0382(8) 0.0356(7) 0.0339(7) 0.0146(6) -0.0013(6) -0.0028(6)
C6 0.0406(8) 0.0435(8) 0.0334(7) 0.0178(6) -0.0002(6) 0.0009(6)
C7 0.0462(9) 0.0529(10) 0.0483(9) 0.0253(8) -0.0064(7) -0.0050(8)
C8 0.0442(9) 0.0722(13) 0.0534(11) 0.0274(9) -0.0078(8) -0.0057(9)
C9 0.0475(10) 0.0790(14) 0.0565(11) 0.0337(10) -0.0058(8) 0.0101(9)
C10 0.0554(10) 0.0566(11) 0.0522(10) 0.0298(9) 0.0013(8) 0.0123(8)
C11 0.0455(8) 0.0432(8) 0.0334(7) 0.0166(6) 0.0029(6) 0.0037(7)
C12 0.0743(13) 0.0402(10) 0.0758(14) 0.0265(9) 0.0064(11) 0.0059(9)
C13 0.0490(9) 0.0459(9) 0.0372(8) 0.0214(7) 0.0040(7) 0.0095(7)
C14 0.0592(11) 0.0652(12) 0.0555(11) 0.0311(9) 0.0161(9) 0.0111(9)
C15 0.0830(16) 0.0894(17) 0.0636(14) 0.0406(13) 0.0331(12) 0.0311(14)
C16 0.106(2) 0.0873(17) 0.0447(11) 0.0249(11) 0.0213(12) 0.0438(15)
C17 0.0942(17) 0.0680(14) 0.0446(11) 0.0075(9) -0.0073(11) 0.0207(12)
C18 0.0633(11) 0.0533(10) 0.0427(9) 0.0139(8) -0.0010(8) 0.0067(9)
C19 0.303(6) 0.092(2) 0.071(2) -0.0074(17) -0.032(3) 0.071(3)
C20 0.127(3) 0.104(2) 0.246(5) 0.084(3) 0.123(3) 0.053(2)
C21 0.111(2) 0.0600(13) 0.0899(18) 0.0403(13) 0.0176(15) 0.0178(13)
C22 0.0652(13) 0.0812(16) 0.0760(15) 0.0309(12) -0.0221(11) 0.0068(11)
C23 0.0796(16) 0.140(3) 0.0602(14) 0.0610(16) -0.0051(12) -0.0319(16)
C24 0.117(2) 0.0677(15) 0.0611(14) 0.0115(11) 0.0038(14) 0.0239(14)
C25 0.0399(8) 0.0561(10) 0.0456(9) 0.0314(8) -0.0060(7) -0.0082(7)
C26 0.0704(13) 0.0610(12) 0.0757(14) 0.0388(11) -0.0043(11) -0.0177(10)
C27 0.092(2) 0.098(2) 0.117(2) 0.0751(19) -0.0108(17) -0.0385(17)
C28 0.0669(16) 0.163(3) 0.111(2) 0.102(2) 0.0007(15) -0.0305(18)
C29 0.0522(13) 0.145(3) 0.0859(18) 0.0652(18) 0.0193(12) 0.0080(14)
C30 0.0487(10) 0.0811(14) 0.0670(13) 0.0398(11) 0.0106(9) 0.0062(10)

loop_
_atom_type_symbol
_atom_type_description
_atom_type_scat_dispersion_real
_atom_type_scat_dispersion_imag
_atom_type_scat_source
C C 0.0033 0.0016 'International Tables Vol C Tables 4.2.6.8 and 6.1.1.4'
H H 0.0000 0.0000 'International Tables Vol C Tables 4.2.6.8 and 6.1.1.4'
N N 0.0061 0.0033 'International Tables Vol C Tables 4.2.6.8 and 6.1.1.4'
O O 0.0106 0.0060 'International Tables Vol C Tables 4.2.6.8 and 6.1.1.4'
Si Si 0.0817 0.0704 'International Tables Vol C Tables 4.2.6.8 and 6.1.1.4'

loop_
_geom_angle_atom_site_label_1
_geom_angle_atom_site_label_2
_geom_angle_atom_site_label_3
_geom_angle
C4 Si1 C3 90.73(7)
C4 Si1 Si2 116.31(6)
C3 Si1 Si2 114.37(6)
C4 Si1 Si3 111.01(5)
C3 Si1 Si3 113.19(6)
Si2 Si1 Si3 110.11(3)
O1 C1 N1 121.17(15)
O1 C1 C2 120.80(15)
N1 C1 C2 118.02(13)
C1 N1 C11 123.18(13)
C1 N1 C12 117.64(15)
C11 N1 C12 119.08(15)
C5 C2 C1 110.41(13)
C5 C2 C13 112.13(13)
C1 C2 C13 106.29(12)
C5 C2 C3 108.43(12)
C1 C2 C3 109.31(13)
C13 C2 C3 110.25(13)
C19 Si2 C21 106.35(17)
C19 Si2 C20 110.9(2)
C21 Si2 C20 109.44(17)
C19 Si2 Si1 113.68(13)
C21 Si2 Si1 111.18(9)
C20 Si2 Si1 105.28(11)
C22 Si3 C24 108.53(13)
C22 Si3 C23 108.25(13)
C24 Si3 C23 109.38(15)
C22 Si3 Si1 110.46(9)
C24 Si3 Si1 109.56(9)
C23 Si3 Si1 110.61(8)
C2 C3 Si1 105.97(10)
C2 C3 H3A 110.5
Si1 C3 H3A 110.5
C2 C3 H3B 110.5
Si1 C3 H3B 110.5
H3A C3 H3B 108.7
C5 C4 C25 126.84(14)
C5 C4 Si1 111.33(11)
C25 C4 Si1 121.58(11)
C4 C5 C6 127.68(14)
C4 C5 C2 117.28(13)
C6 C5 C2 115.02(12)
C7 C6 C11 118.38(15)
C7 C6 C5 123.13(14)
C11 C6 C5 118.42(14)
C8 C7 C6 121.51(17)
C8 C7 H7 119.2
C6 C7 H7 119.2
C9 C8 C7 119.21(18)
C9 C8 H8 120.4
C7 C8 H8 120.4
C8 C9 C10 120.87(17)
C8 C9 H9 119.6
C10 C9 H9 119.6
C9 C10 C11 120.34(17)
C9 C10 H10 119.8
C11 C10 H10 119.8
C10 C11 C6 119.66(16)
C10 C11 N1 120.75(15)
C6 C11 N1 119.59(14)
N1 C12 H12A 109.5
N1 C12 H12B 109.5
H12A C12 H12B 109.5
N1 C12 H12C 109.5
H12A C12 H12C 109.5
H12B C12 H12C 109.5
C18 C13 C14 118.04(17)
C18 C13 C2 122.65(15)
C14 C13 C2 119.30(16)
C15 C14 C13 121.0(2)
C15 C14 H14 119.5
C13 C14 H14 119.5
C16 C15 C14 120.1(2)
C16 C15 H15 120.0
C14 C15 H15 120.0
C15 C16 C17 120.0(2)
C15 C16 H16 120.0
C17 C16 H16 120.0
C16 C17 C18 120.6(2)
C16 C17 H17 119.7
C18 C17 H17 119.7
C13 C18 C17 120.4(2)
C13 C18 H18 119.8
C17 C18 H18 119.8
Si2 C19 H19A 109.5
Si2 C19 H19B 109.5
H19A C19 H19B 109.5
Si2 C19 H19C 109.5
H19A C19 H19C 109.5
H19B C19 H19C 109.5
Si2 C20 H20A 109.5
Si2 C20 H20B 109.5
H20A C20 H20B 109.5
Si2 C20 H20C 109.5
H20A C20 H20C 109.5
H20B C20 H20C 109.5
Si2 C21 H21A 109.5
Si2 C21 H21B 109.5
H21A C21 H21B 109.5
Si2 C21 H21C 109.5
H21A C21 H21C 109.5
H21B C21 H21C 109.5
Si3 C22 H22A 109.5
Si3 C22 H22B 109.5
H22A C22 H22B 109.5
Si3 C22 H22C 109.5
H22A C22 H22C 109.5
H22B C22 H22C 109.5
Si3 C23 H23A 109.5
Si3 C23 H23B 109.5
H23A C23 H23B 109.5
Si3 C23 H23C 109.5
H23A C23 H23C 109.5
H23B C23 H23C 109.5
Si3 C24 H24A 109.5
Si3 C24 H24B 109.5
H24A C24 H24B 109.5
Si3 C24 H24C 109.5
H24A C24 H24C 109.5
H24B C24 H24C 109.5
C30 C25 C26 118.63(18)
C30 C25 C4 120.59(16)
C26 C25 C4 120.44(18)
C27 C26 C25 120.4(3)
C27 C26 H26 119.8
C25 C26 H26 119.8
C28 C27 C26 120.4(3)
C28 C27 H27 119.8
C26 C27 H27 119.8
C27 C28 C29 119.9(2)
C27 C28 H28 120.0
C29 C28 H28 120.0
C28 C29 C30 120.2(3)
C28 C29 H29 119.9
C30 C29 H29 119.9
C25 C30 C29 120.5(2)
C25 C30 H30 119.8
C29 C30 H30 119.8

loop_
_geom_bond_atom_site_label_1
_geom_bond_atom_site_label_2
_geom_bond_distance
Si1 C4 1.8802(16)
Si1 C3 1.8968(16)
Si1 Si2 2.3519(7)
Si1 Si3 2.3563(6)
O1 C1 1.220(2)
C1 N1 1.370(2)
C1 C2 1.541(2)
N1 C11 1.415(2)
N1 C12 1.467(2)
C2 C5 1.531(2)
C2 C13 1.543(2)
C2 C3 1.554(2)
Si2 C19 1.854(4)
Si2 C21 1.857(2)
Si2 C20 1.871(4)
Si3 C22 1.863(2)
Si3 C24 1.864(2)
Si3 C23 1.867(2)
C3 H3A 0.9700
C3 H3B 0.9700
C4 C5 1.350(2)
C4 C25 1.486(2)
C5 C6 1.473(2)
C6 C7 1.394(2)
C6 C11 1.403(2)
C7 C8 1.387(2)
C7 H7 0.9300
C8 C9 1.374(3)
C8 H8 0.9300
C9 C10 1.376(3)
C9 H9 0.9300
C10 C11 1.397(2)
C10 H10 0.9300
C12 H12A 0.9600
C12 H12B 0.9600
C12 H12C 0.9600
C13 C18 1.382(3)
C13 C14 1.398(2)
C14 C15 1.388(3)
C14 H14 0.9300
C15 C16 1.365(4)
C15 H15 0.9300
C16 C17 1.369(4)
C16 H16 0.9300
C17 C18 1.396(3)
C17 H17 0.9300
C18 H18 0.9300
C19 H19A 0.9600
C19 H19B 0.9600
C19 H19C 0.9600
C20 H20A 0.9600
C20 H20B 0.9600
C20 H20C 0.9600
C21 H21A 0.9600
C21 H21B 0.9600
C21 H21C 0.9600
C22 H22A 0.9600
C22 H22B 0.9600
C22 H22C 0.9600
C23 H23A 0.9600
C23 H23B 0.9600
C23 H23C 0.9600
C24 H24A 0.9600
C24 H24B 0.9600
C24 H24C 0.9600
C25 C30 1.383(3)
C25 C26 1.389(3)
C26 C27 1.388(3)
C26 H26 0.9300
C27 C28 1.369(5)
C27 H27 0.9300
C28 C29 1.370(5)
C28 H28 0.9300
C29 C30 1.391(3)
C29 H29 0.9300
C30 H30 0.9300

loop_
_geom_torsion_atom_site_label_1
_geom_torsion_atom_site_label_2
_geom_torsion_atom_site_label_3
_geom_torsion_atom_site_label_4
_geom_torsion
O1 C1 N1 C11 176.50(15)
C2 C1 N1 C11 -2.7(2)
O1 C1 N1 C12 0.2(2)
C2 C1 N1 C12 -178.96(15)
O1 C1 C2 C5 152.48(15)
N1 C1 C2 C5 -28.36(18)
O1 C1 C2 C13 -85.68(18)
N1 C1 C2 C13 93.47(16)
O1 C1 C2 C3 33.3(2)
N1 C1 C2 C3 -147.55(14)
C4 Si1 Si2 C19 26.3(2)
C3 Si1 Si2 C19 -77.6(2)
Si3 Si1 Si2 C19 153.67(19)
C4 Si1 Si2 C21 -93.68(12)
C3 Si1 Si2 C21 162.46(12)
Si3 Si1 Si2 C21 33.69(12)
C4 Si1 Si2 C20 147.90(18)
C3 Si1 Si2 C20 44.05(18)
Si3 Si1 Si2 C20 -84.72(18)
C4 Si1 Si3 C22 169.08(10)
C3 Si1 Si3 C22 -90.59(11)
Si2 Si1 Si3 C22 38.82(9)
C4 Si1 Si3 C24 -71.41(12)
C3 Si1 Si3 C24 28.92(12)
Si2 Si1 Si3 C24 158.33(11)
C4 Si1 Si3 C23 49.25(13)
C3 Si1 Si3 C23 149.58(13)
Si2 Si1 Si3 C23 -81.01(12)
C5 C2 C3 Si1 25.39(15)
C1 C2 C3 Si1 145.80(11)
C13 C2 C3 Si1 -97.71(13)
C4 Si1 C3 C2 -21.71(12)
Si2 Si1 C3 C2 97.79(11)
Si3 Si1 C3 C2 -135.01(10)
C3 Si1 C4 C5 12.84(13)
Si2 Si1 C4 C5 -104.97(11)
Si3 Si1 C4 C5 128.10(11)
C3 Si1 C4 C25 -161.77(14)
Si2 Si1 C4 C25 80.41(14)
Si3 Si1 C4 C25 -46.52(14)
C25 C4 C5 C6 -6.8(3)
Si1 C4 C5 C6 178.90(13)
C25 C4 C5 C2 175.04(15)
Si1 C4 C5 C2 0.77(18)
C1 C2 C5 C4 -137.67(14)
C13 C2 C5 C4 104.01(16)
C3 C2 C5 C4 -17.95(19)
C1 C2 C5 C6 43.96(17)
C13 C2 C5 C6 -74.36(17)
C3 C2 C5 C6 163.68(14)
C4 C5 C6 C7 -31.5(3)
C2 C5 C6 C7 146.65(16)
C4 C5 C6 C11 151.56(16)
C2 C5 C6 C11 -30.3(2)
C11 C6 C7 C8 -1.0(3)
C5 C6 C7 C8 -177.96(17)
C6 C7 C8 C9 -0.2(3)
C7 C8 C9 C10 0.9(3)
C8 C9 C10 C11 -0.2(3)
C9 C10 C11 C6 -1.1(3)
C9 C10 C11 N1 179.77(17)
C7 C6 C11 C10 1.7(2)
C5 C6 C11 C10 178.77(15)
C7 C6 C11 N1 -179.16(15)
C5 C6 C11 N1 -2.1(2)
C1 N1 C11 C10 -161.03(16)
C12 N1 C11 C10 15.2(2)
C1 N1 C11 C6 19.8(2)
C12 N1 C11 C6 -163.90(16)
C5 C2 C13 C18 -0.4(2)
C1 C2 C13 C18 -121.11(17)
C3 C2 C13 C18 120.54(17)
C5 C2 C13 C14 -179.39(15)
C1 C2 C13 C14 59.88(19)
C3 C2 C13 C14 -58.48(19)
C18 C13 C14 C15 -0.2(3)
C2 C13 C14 C15 178.84(17)
C13 C14 C15 C16 -0.1(3)
C14 C15 C16 C17 0.2(4)
C15 C16 C17 C18 -0.1(4)
C14 C13 C18 C17 0.4(3)
C2 C13 C18 C17 -178.63(17)
C16 C17 C18 C13 -0.3(3)
C5 C4 C25 C30 -62.1(2)
Si1 C4 C25 C30 111.60(17)
C5 C4 C25 C26 124.7(2)
Si1 C4 C25 C26 -61.6(2)
C30 C25 C26 C27 0.9(3)
C4 C25 C26 C27 174.2(2)
C25 C26 C27 C28 -1.3(4)
C26 C27 C28 C29 0.7(5)
C27 C28 C29 C30 0.4(4)
C26 C25 C30 C29 0.2(3)
C4 C25 C30 C29 -173.09(19)
C28 C29 C30 C25 -0.8(4)
